data_2012534
loop_
_publ_author_name
'Comerlato, Nadia M.'
'Harrison, William T.A.'
'Howie, R. Alan'
'Low, John Nicolson'
'Silvino, Alexandre C.'
'Wardell, James L.'
'Wardell, Solange M.S.V.'

_publ_section_title
;
 Bis(tetra-<i>n</i>-butylammonium) (a redetermination at 150K) and
 bis(tetraphenylarsonium)
 bis(1,3-dithiole-2-thione-4,5-dithiolato)zinc(II) (at 300K)
;
_journal_issue 2
_journal_name_full 'Acta Crystallographica Section C'
_journal_page_first m105
_journal_page_last m108
_journal_paper_doi 10.1107/S0108270101018534
_journal_volume 58
_journal_year 2002
_chemical_formula_moiety '(C6 S10 Zn 2-), 2(C16 H36 N +)'
_chemical_formula_sum 'C38 H72 N2 S10 Zn'
_chemical_formula_weight 942.95
_chemical_melting_point .436E-305
_chemical_name_systematic
;
 Bis(tetra-n-butylammonium)
bis(1,3-dithiole-2-thione-4,5-dithiolato)zinc(II)
 at 150K
;
_space_group_IT_number 15
_symmetry_cell_setting monoclinic
_symmetry_space_group_name_Hall '-C 2yc'
_symmetry_space_group_name_H-M 'C 1 2/c 1'
_atom_sites_solution_hydrogens geom
_atom_sites_solution_primary direct
_atom_sites_solution_secondary difmap
_audit_creation_method SHELXL-97
_cell_angle_alpha 90.00
_cell_angle_beta 92.9544(7)
_cell_angle_gamma 90.00
_cell_formula_units_Z 4
_cell_length_a 19.2564(3)
_cell_length_b 8.9478(2)
_cell_length_c 29.2379(5)
_cell_measurement_reflns_used 22851
_cell_measurement_temperature 150(2)
_cell_measurement_theta_max 28.62
_cell_measurement_theta_min 3.23
_cell_volume 5031.06(16)
_computing_cell_refinement 'DENZO and COLLECT'
_computing_data_collection 'DENZO (Otwinowski & Minor, 1997) and COLLECT (Hooft, 1998)'
_computing_data_reduction 'DENZO and COLLECT'
_computing_molecular_graphics 'ORTEP-3 (Farrugia, 1997)'
_computing_publication_material SHELXL-97
_computing_structure_refinement 'SHELXL-97 (Sheldrick, 1997)'
_computing_structure_solution 'SHELXS-97 (Sheldrick, 1990)'
_diffrn_ambient_temperature 150(2)
_diffrn_detector_area_resol_mean 9.091
_diffrn_measured_fraction_theta_full .493
_diffrn_measured_fraction_theta_max .428
_diffrn_measurement_device_type 'Enraf Nonius KappaCCD area detector'
_diffrn_measurement_method '\f and \w scans to fill the Ewald sphere'
_diffrn_radiation_monochromator graphite
_diffrn_radiation_source 'Enraf Nonius FR591 rotating anode'
_diffrn_radiation_type MoK\a
_diffrn_radiation_wavelength .71073
_diffrn_reflns_av_R_equivalents .0612
_diffrn_reflns_av_sigmaI/netI .0791
_diffrn_reflns_limit_h_max 23
_diffrn_reflns_limit_h_min -25
_diffrn_reflns_limit_k_max 11
_diffrn_reflns_limit_k_min -9
_diffrn_reflns_limit_l_max 39
_diffrn_reflns_limit_l_min -37
_diffrn_reflns_number 22851
_diffrn_reflns_theta_full 26.00
_diffrn_reflns_theta_max 28.62
_diffrn_reflns_theta_min 3.23
_diffrn_standards_decay_% 0
_diffrn_standards_number 0
_exptl_absorpt_coefficient_mu .930
_exptl_absorpt_correction_T_max .859
_exptl_absorpt_correction_T_min .770
_exptl_absorpt_correction_type multi-scan
_exptl_absorpt_process_details '(SORTAV; Blessing, 1995, 1997)'
_exptl_crystal_colour red
_exptl_crystal_density_diffrn 1.245
_exptl_crystal_density_method 'not measured'
_exptl_crystal_description block
_exptl_crystal_F_000 2016
_exptl_crystal_size_max .25
_exptl_crystal_size_mid .22
_exptl_crystal_size_min .10
_refine_diff_density_max .229
_refine_diff_density_min -.198
_refine_ls_extinction_method none
_refine_ls_goodness_of_fit_ref .981
_refine_ls_hydrogen_treatment constr
_refine_ls_matrix_type full
_refine_ls_number_parameters 269
_refine_ls_number_reflns 5525
_refine_ls_number_restraints 16
_refine_ls_restrained_S_all 1.036
_refine_ls_R_factor_all .1461
_refine_ls_R_factor_gt .0489
_refine_ls_shift/su_max .000
_refine_ls_shift/su_mean .000
_refine_ls_structure_factor_coef Fsqd
_refine_ls_weighting_details 'calc w=1/[\s^2^(Fo^2^)+(0.0614P)^2^] where P=(Fo^2^+2Fc^2^)/3'
_refine_ls_weighting_scheme calc
_refine_ls_wR_factor_gt .1084
_refine_ls_wR_factor_ref .1322
_reflns_number_gt 2563
_reflns_number_total 5525
_reflns_threshold_expression I>2\s(I)
_cod_data_source_file tr1005.cif
_cod_data_source_block IV150
_cod_original_sg_symbol_H-M 'C 2/c'
_cod_database_code 2012534
_cod_database_fobs_code 2012534

loop_
_symmetry_equiv_pos_as_xyz
'x, y, z'
'x, -y, z+1/2'
'x+1/2, y+1/2, z'
'x+1/2, -y+1/2, z+1/2'
'-x, -y, -z'
'-x, y, -z-1/2'
'-x+1/2, -y+1/2, -z'
'-x+1/2, y+1/2, -z-1/2'

loop_
_atom_site_label
_atom_site_fract_x
_atom_site_fract_y
_atom_site_fract_z
_atom_site_U_iso_or_equiv
_atom_site_adp_type
_atom_site_calc_flag
_atom_site_refinement_flags
_atom_site_occupancy
_atom_site_disorder_assembly
_atom_site_disorder_group
_atom_site_type_symbol
Zn1 .5000 .07195(6) .2500 .0810(2) Uani d S 1 . . Zn
S1 .49898(4) -.05345(10) .18009(3) .0868(3) Uani d . 1 . . S
S2 .39523(5) .19862(11) .23401(3) .0944(3) Uani d . 1 . . S
C1 .42446(16) .0334(4) .15742(10) .0752(8) Uani d . 1 . . C
C2 .38302(17) .1293(4) .17908(11) .0775(9) Uani d . 1 . . C
S3 .39837(5) -.00687(11) .10064(3) .0920(3) Uani d . 1 . . S
S4 .30907(5) .18760(12) .14666(3) .0992(3) Uani d . 1 . . S
C3 .32301(18) .0963(4) .09618(12) .0919(10) Uani d . 1 . . C
S5 .27099(6) .10584(15) .04999(4) .1263(4) Uani d . 1 . . S
N1 .20341(16) .6561(3) .12021(10) .0932(8) Uani d . 1 . . N
C4 .1601(2) .7962(4) .11474(13) .1090(12) Uani d . 1 . . C
H4A .1913 .8834 .1196 .131 Uiso calc R 1 . . H
H4B .1409 .8008 .0827 .131 Uiso calc R 1 . . H
C5 .1012(2) .8118(5) .14589(15) .1211(14) Uani d . 1 . . C
H5A .1193 .8092 .1782 .145 Uiso calc R 1 . . H
H5B .0684 .7273 .1409 .145 Uiso calc R 1 . . H
C6 .0631(3) .9597(6) .13621(18) .1482(18) Uani d . 1 . . C
H6A .0965 1.0430 .1410 .178 Uiso calc R 1 . . H
H6B .0461 .9615 .1037 .178 Uiso calc R 1 . . H
C7 .0028(3) .9845(6) .1657(2) .168(2) Uani d . 1 . . C
H7A -.0316 .9049 .1602 .252 Uiso calc R 1 . . H
H7B -.0187 1.0814 .1583 .252 Uiso calc R 1 . . H
H7C .0191 .9833 .1980 .252 Uiso calc R 1 . . H
C8 .2357(2) .6398(5) .16769(13) .1128(13) Uani d D 1 . . C
H8A .1977 .6276 .1889 .135 Uiso calc R 1 . . H
H8B .2631 .5461 .1688 .135 Uiso calc R 1 . . H
C9 .2813(3) .7618(7) .18532(16) .160(2) Uani d D 1 . . C
H9A .3248 .7573 .1688 .192 Uiso calc PR .50 A 1 H
H9B .2583 .8576 .1769 .192 Uiso calc PR .50 A 1 H
H9C .2541 .8489 .1952 .192 Uiso calc PR .50 A 2 H
H9D .3142 .7943 .1623 .192 Uiso calc PR .50 A 2 H
C10A .3007(5) .7674(15) .2346(3) .149(6) Uani d PD .50 B 1 C
H10A .2588 .7477 .2519 .179 Uiso calc PR .50 B 1 H
H10B .3172 .8694 .2425 .179 Uiso calc PR .50 B 1 H
C11A .3551(9) .6591(16) .2489(5) .191(6) Uani d PD .50 B 1 C
H11A .3574 .6500 .2823 .286 Uiso calc PR .50 B 1 H
H11B .4001 .6938 .2388 .286 Uiso calc PR .50 B 1 H
H11C .3441 .5616 .2351 .286 Uiso calc PR .50 B 1 H
C10B .3214(9) .6789(13) .2287(4) .190(8) Uani d PD .50 B 2 C
H10C .2899 .6062 .2425 .228 Uiso calc PR .50 B 2 H
H10D .3624 .6241 .2184 .228 Uiso calc PR .50 B 2 H
C11B .3429(8) .7890(14) .2617(3) .176(5) Uani d PD .50 B 2 C
H11D .3610 .7396 .2897 .263 Uiso calc PR .50 B 2 H
H11E .3031 .8518 .2686 .263 Uiso calc PR .50 B 2 H
H11F .3794 .8513 .2493 .263 Uiso calc PR .50 B 2 H
C12 .2588(2) .6719(5) .08502(13) .1107(13) Uani d D 1 . . C
H12A .2350 .6848 .0544 .133 Uiso calc R 1 . . H
H12B .2854 .7645 .0919 .133 Uiso calc R 1 . . H
C13 .3090(2) .5462(6) .08235(14) .1254(15) Uani d D 1 . . C
H13A .3188 .5087 .1139 .150 Uiso calc PR .50 C 1 H
H13B .2852 .4646 .0648 .150 Uiso calc PR .50 C 1 H
H13C .2845 .4499 .0771 .150 Uiso calc PR .50 C 2 H
H13D .3392 .5390 .1107 .150 Uiso calc PR .50 C 2 H
C14A .3766(4) .5730(15) .0618(3) .133(5) Uani d PD .50 D 1 C
H14A .4012 .6552 .0786 .160 Uiso calc PR .50 D 1 H
H14B .4056 .4820 .0654 .160 Uiso calc PR .50 D 1 H
C15A .3695(8) .611(2) .0141(3) .212(8) Uani d PD .50 D 1 C
H15A .4098 .6700 .0057 .319 Uiso calc PR .50 D 1 H
H15B .3269 .6698 .0083 .319 Uiso calc PR .50 D 1 H
H15C .3667 .5194 -.0043 .319 Uiso calc PR .50 D 1 H
C14B .3532(4) .5907(12) .0390(3) .110(4) Uani d PD .50 D 2 C
H14C .3225 .5983 .0109 .132 Uiso calc PR .50 D 2 H
H14D .3770 .6877 .0443 .132 Uiso calc PR .50 D 2 H
C15B .4053(5) .4677(11) .0346(4) .150(4) Uani d PD .50 D 2 C
H15D .4366 .4928 .0103 .224 Uiso calc PR .50 D 2 H
H15E .3809 .3742 .0269 .224 Uiso calc PR .50 D 2 H
H15F .4323 .4557 .0637 .224 Uiso calc PR .50 D 2 H
C16 .1602(2) .5160(4) .11141(14) .1012(12) Uani d . 1 . . C
H16A .1918 .4289 .1144 .121 Uiso calc R 1 . . H
H16B .1270 .5079 .1360 .121 Uiso calc R 1 . . H
C17 .1196(2) .5027(5) .06635(16) .1237(14) Uani d . 1 . . C
H17A .1506 .5182 .0408 .148 Uiso calc R 1 . . H
H17B .0824 .5791 .0641 .148 Uiso calc R 1 . . H
C18 .0871(3) .3416(6) .06367(19) .1397(17) Uani d . 1 . . C
H18A .1251 .2670 .0646 .168 Uiso calc R 1 . . H
H18B .0595 .3252 .0908 .168 Uiso calc R 1 . . H
C19 .0432(4) .3186(9) .0228(3) .222(3) Uani d . 1 . . C
H19A .0095 .4003 .0195 .332 Uiso calc R 1 . . H
H19B .0185 .2233 .0252 .332 Uiso calc R 1 . . H
H19C .0719 .3164 -.0039 .332 Uiso calc R 1 . . H

loop_
_atom_site_aniso_label
_atom_site_aniso_U_11
_atom_site_aniso_U_22
_atom_site_aniso_U_33
_atom_site_aniso_U_12
_atom_site_aniso_U_13
_atom_site_aniso_U_23
Zn1 .0799(4) .0872(4) .0775(4) .000 .0190(3) .000
S1 .0774(6) .0939(7) .0910(6) .0070(5) .0227(4) -.0136(5)
S2 .1002(7) .1023(7) .0819(6) .0231(5) .0164(5) -.0131(5)
C1 .077(2) .073(2) .0767(19) -.0117(17) .0167(16) -.0009(16)
C2 .079(2) .076(2) .079(2) .0013(18) .0151(17) .0012(16)
S3 .0922(6) .1015(7) .0837(6) -.0143(5) .0173(5) -.0163(5)
S4 .0998(7) .1026(7) .0952(6) .0175(6) .0052(5) .0021(5)
C3 .095(2) .090(3) .091(2) -.018(2) .0105(19) .0041(19)
S5 .1238(9) .1489(11) .1038(8) -.0100(8) -.0178(7) .0035(7)
N1 .106(2) .088(2) .088(2) -.0018(18) .0307(16) .0126(16)
C4 .145(3) .082(3) .103(3) -.001(2) .034(3) .018(2)
C5 .135(3) .106(3) .124(3) .013(3) .028(3) .029(3)
C6 .160(4) .117(4) .171(5) .031(3) .039(4) .034(3)
C7 .174(5) .133(4) .202(6) .032(4) .061(4) .021(4)
C8 .117(3) .138(4) .086(3) .000(3) .029(2) .022(2)
C9 .157(5) .217(6) .107(4) -.042(4) .014(3) -.027(4)
C10A .080(6) .209(16) .161(13) -.016(8) .028(7) -.068(11)
C11A .236(18) .170(13) .157(13) .018(12) -.079(11) .018(10)
C10B .26(2) .195(16) .104(10) .075(13) -.070(11) -.040(9)
C11B .185(13) .134(11) .209(15) -.048(10) .023(11) -.018(10)
C12 .125(3) .118(3) .093(2) -.037(3) .043(2) .007(2)
C13 .111(3) .144(4) .126(3) -.026(3) .055(3) -.015(3)
C14A .174(11) .147(9) .080(7) -.014(8) .023(7) -.023(8)
C15A .233(16) .33(2) .077(8) -.117(15) .017(8) -.003(10)
C14B .132(8) .159(9) .042(6) -.065(7) .033(6) -.029(7)
C15B .133(8) .170(10) .152(10) -.030(7) .075(8) -.046(8)
C16 .098(3) .089(3) .120(3) -.001(2) .042(2) .019(2)
C17 .118(3) .115(4) .139(4) -.005(3) .023(3) .001(3)
C18 .137(4) .134(4) .152(4) -.018(3) .041(3) -.027(3)
C19 .206(7) .237(8) .227(8) -.074(6) .057(6) -.051(6)

loop_
_atom_type_symbol
_atom_type_description
_atom_type_scat_dispersion_real
_atom_type_scat_dispersion_imag
_atom_type_scat_source
C C .0033 .0016 'International Tables Vol C Tables 4.2.6.8 and 6.1.1.4'
H H .0000 .0000 'International Tables Vol C Tables 4.2.6.8 and 6.1.1.4'
N N .0061 .0033 'International Tables Vol C Tables 4.2.6.8 and 6.1.1.4'
S S .1246 .1234 'International Tables Vol C Tables 4.2.6.8 and 6.1.1.4'
Zn Zn .2839 1.4301 'International Tables Vol C Tables 4.2.6.8 and 6.1.1.4'

loop_
_geom_angle_atom_site_label_1
_geom_angle_atom_site_label_2
_geom_angle_atom_site_label_3
_geom_angle_site_symmetry_1
_geom_angle_site_symmetry_3
_geom_angle
_geom_angle_publ_flag
S1 Zn1 S1 . 6_656 122.45(5) yes
S1 Zn1 S2 . 6_656 112.12(3) yes
S1 Zn1 S2 6_656 6_656 95.15(3) ?
S1 Zn1 S2 . . 95.15(3) yes
S1 Zn1 S2 6_656 . 112.12(3) ?
S2 Zn1 S2 6_656 . 122.06(6) yes
C1 S1 Zn1 . . 95.11(11) yes
C2 S2 Zn1 . . 94.97(11) yes
C2 C1 S1 . . 127.1(2) yes
C2 C1 S3 . . 115.4(3) yes
S1 C1 S3 . . 117.58(19) yes
C1 C2 S2 . . 127.5(3) yes
C1 C2 S4 . . 114.8(2) yes
S2 C2 S4 . . 117.71(19) yes
C3 S3 C1 . . 99.30(16) yes
C3 S4 C2 . . 99.48(17) yes
S5 C3 S3 . . 124.5(2) yes
S5 C3 S4 . . 124.5(2) yes
S3 C3 S4 . . 111.0(2) yes
C8 N1 C4 . . 112.3(3) ?
C8 N1 C16 . . 105.9(3) ?
C4 N1 C16 . . 111.9(3) ?
C8 N1 C12 . . 111.3(3) ?
C4 N1 C12 . . 104.6(3) ?
C16 N1 C12 . . 111.0(3) ?
C5 C4 N1 . . 116.4(3) ?
C5 C4 H4A . . 108.2 ?
N1 C4 H4A . . 108.2 ?
C5 C4 H4B . . 108.2 ?
N1 C4 H4B . . 108.2 ?
H4A C4 H4B . . 107.3 ?
C4 C5 C6 . . 109.8(3) ?
C4 C5 H5A . . 109.7 ?
C6 C5 H5A . . 109.7 ?
C4 C5 H5B . . 109.7 ?
C6 C5 H5B . . 109.7 ?
H5A C5 H5B . . 108.2 ?
C7 C6 C5 . . 113.5(4) ?
C7 C6 H6A . . 108.9 ?
C5 C6 H6A . . 108.9 ?
C7 C6 H6B . . 108.9 ?
C5 C6 H6B . . 108.9 ?
H6A C6 H6B . . 107.7 ?
C6 C7 H7A . . 109.5 ?
C6 C7 H7B . . 109.5 ?
H7A C7 H7B . . 109.5 ?
C6 C7 H7C . . 109.5 ?
H7A C7 H7C . . 109.5 ?
H7B C7 H7C . . 109.5 ?
C9 C8 N1 . . 117.5(4) ?
C9 C8 H8A . . 107.9 ?
N1 C8 H8A . . 107.9 ?
C9 C8 H8B . . 107.9 ?
N1 C8 H8B . . 107.9 ?
H8A C8 H8B . . 107.2 ?
C10A C9 C8 . . 118.9(6) ?
C8 C9 C10B . . 100.6(6) ?
C10A C9 H9A . . 107.6 ?
C8 C9 H9A . . 107.6 ?
C10A C9 H9B . . 107.6 ?
C8 C9 H9B . . 107.6 ?
H9A C9 H9B . . 107.0 ?
C8 C9 H9C . . 111.6 ?
C10B C9 H9C . . 111.6 ?
C8 C9 H9D . . 111.6 ?
C10B C9 H9D . . 111.6 ?
H9C C9 H9D . . 109.4 ?
C9 C10A C11A . . 113.4(8) ?
C9 C10A H10A . . 108.9 ?
C11A C10A H10A . . 108.9 ?
C9 C10A H10B . . 108.9 ?
C11A C10A H10B . . 108.9 ?
H10A C10A H10B . . 107.7 ?
C10A C11A H11A . . 109.5 ?
C10A C11A H11B . . 109.5 ?
H11A C11A H11B . . 109.5 ?
C10A C11A H11C . . 109.5 ?
H11A C11A H11C . . 109.5 ?
H11B C11A H11C . . 109.5 ?
C11B C10B C9 . . 108.8(9) ?
C11B C10B H10C . . 109.9 ?
C9 C10B H10C . . 109.9 ?
C11B C10B H10D . . 109.9 ?
C9 C10B H10D . . 109.9 ?
H10C C10B H10D . . 108.3 ?
C10B C11B H11D . . 109.5 ?
C10B C11B H11E . . 109.5 ?
H11D C11B H11E . . 109.5 ?
C10B C11B H11F . . 109.5 ?
H11D C11B H11F . . 109.5 ?
H11E C11B H11F . . 109.5 ?
C13 C12 N1 . . 116.3(3) ?
C13 C12 H12A . . 108.2 ?
N1 C12 H12A . . 108.2 ?
C13 C12 H12B . . 108.2 ?
N1 C12 H12B . . 108.2 ?
H12A C12 H12B . . 107.4 ?
C14A C13 C12 . . 119.1(6) ?
C12 C13 C14B . . 103.1(4) ?
C14A C13 H13A . . 107.6 ?
C12 C13 H13A . . 107.6 ?
C14A C13 H13B . . 107.6 ?
C12 C13 H13B . . 107.6 ?
H13A C13 H13B . . 107.0 ?
C12 C13 H13C . . 111.2 ?
C14B C13 H13C . . 111.2 ?
C12 C13 H13D . . 111.2 ?
C14B C13 H13D . . 111.2 ?
H13C C13 H13D . . 109.1 ?
C15A C14A C13 . . 112.9(8) ?
C15A C14A H14A . . 109.0 ?
C13 C14A H14A . . 109.0 ?
C15A C14A H14B . . 109.0 ?
C13 C14A H14B . . 109.0 ?
H14A C14A H14B . . 107.8 ?
C14A C15A H15A . . 109.5 ?
C14A C15A H15B . . 109.5 ?
H15A C15A H15B . . 109.5 ?
C14A C15A H15C . . 109.5 ?
H15A C15A H15C . . 109.5 ?
H15B C15A H15C . . 109.5 ?
C15B C14B C13 . . 105.6(7) ?
C15B C14B H14C . . 110.6 ?
C13 C14B H14C . . 110.6 ?
C15B C14B H14D . . 110.6 ?
C13 C14B H14D . . 110.6 ?
H14C C14B H14D . . 108.7 ?
C14B C15B H15D . . 109.5 ?
C14B C15B H15E . . 109.5 ?
H15D C15B H15E . . 109.5 ?
C14B C15B H15F . . 109.5 ?
H15D C15B H15F . . 109.5 ?
H15E C15B H15F . . 109.5 ?
C17 C16 N1 . . 118.0(3) ?
C17 C16 H16A . . 107.8 ?
N1 C16 H16A . . 107.8 ?
C17 C16 H16B . . 107.8 ?
N1 C16 H16B . . 107.8 ?
H16A C16 H16B . . 107.1 ?
C16 C17 C18 . . 107.7(4) ?
C16 C17 H17A . . 110.2 ?
C18 C17 H17A . . 110.2 ?
C16 C17 H17B . . 110.2 ?
C18 C17 H17B . . 110.2 ?
H17A C17 H17B . . 108.5 ?
C19 C18 C17 . . 112.8(5) ?
C19 C18 H18A . . 109.0 ?
C17 C18 H18A . . 109.0 ?
C19 C18 H18B . . 109.0 ?
C17 C18 H18B . . 109.0 ?
H18A C18 H18B . . 107.8 ?
C18 C19 H19A . . 109.5 ?
C18 C19 H19B . . 109.5 ?
H19A C19 H19B . . 109.5 ?
C18 C19 H19C . . 109.5 ?
H19A C19 H19C . . 109.5 ?
H19B C19 H19C . . 109.5 ?

loop_
_geom_bond_atom_site_label_1
_geom_bond_atom_site_label_2
_geom_bond_site_symmetry_2
_geom_bond_distance
_geom_bond_publ_flag
Zn1 S1 . 2.3308(9) yes
Zn1 S1 6_656 2.3308(9) ?
Zn1 S2 6_656 2.3401(10) ?
Zn1 S2 . 2.3401(10) yes
S1 C1 . 1.733(3) yes
S2 C2 . 1.726(3) yes
C1 C2 . 1.351(4) yes
C1 S3 . 1.747(3) yes
C2 S4 . 1.749(3) yes
S3 C3 . 1.719(4) yes
S4 C3 . 1.720(4) yes
C3 S5 . 1.642(4) yes
N1 C8 . 1.498(5) ?
N1 C4 . 1.509(5) ?
N1 C16 . 1.520(5) ?
N1 C12 . 1.526(4) ?
C4 C5 . 1.498(5) ?
C4 H4A . .9900 ?
C4 H4B . .9900 ?
C5 C6 . 1.532(6) ?
C5 H5A . .9900 ?
C5 H5B . .9900 ?
C6 C7 . 1.499(6) ?
C6 H6A . .9900 ?
C6 H6B . .9900 ?
C7 H7A . .9800 ?
C7 H7B . .9800 ?
C7 H7C . .9800 ?
C8 C9 . 1.478(6) ?
C8 H8A . .9900 ?
C8 H8B . .9900 ?
C9 C10A . 1.469(8) ?
C9 C10B . 1.629(8) ?
C9 H9A . .9900 ?
C9 H9B . .9900 ?
C9 H9C . .9900 ?
C9 H9D . .9900 ?
C10A C11A . 1.473(9) ?
C10A H10A . .9900 ?
C10A H10B . .9900 ?
C11A H11A . .9800 ?
C11A H11B . .9800 ?
C11A H11C . .9800 ?
C10B C11B . 1.424(9) ?
C10B H10C . .9900 ?
C10B H10D . .9900 ?
C11B H11D . .9800 ?
C11B H11E . .9800 ?
C11B H11F . .9800 ?
C12 C13 . 1.487(6) ?
C12 H12A . .9900 ?
C12 H12B . .9900 ?
C13 C14A . 1.483(7) ?
C13 C14B . 1.613(7) ?
C13 H13A . .9900 ?
C13 H13B . .9900 ?
C13 H13C . .9900 ?
C13 H13D . .9900 ?
C14A C15A . 1.435(8) ?
C14A H14A . .9900 ?
C14A H14B . .9900 ?
C15A H15A . .9800 ?
C15A H15B . .9800 ?
C15A H15C . .9800 ?
C14B C15B . 1.498(9) ?
C14B H14C . .9900 ?
C14B H14D . .9900 ?
C15B H15D . .9800 ?
C15B H15E . .9800 ?
C15B H15F . .9800 ?
C16 C17 . 1.501(5) ?
C16 H16A . .9900 ?
C16 H16B . .9900 ?
C17 C18 . 1.571(6) ?
C17 H17A . .9900 ?
C17 H17B . .9900 ?
C18 C19 . 1.442(8) ?
C18 H18A . .9900 ?
C18 H18B . .9900 ?
C19 H19A . .9800 ?
C19 H19B . .9800 ?
C19 H19C . .9800 ?

loop_
_geom_torsion_atom_site_label_1
_geom_torsion_atom_site_label_2
_geom_torsion_atom_site_label_3
_geom_torsion_atom_site_label_4
_geom_torsion_site_symmetry_1
_geom_torsion
S1 Zn1 S1 C1 6_656 124.23(10)
S2 Zn1 S1 C1 6_656 -123.85(10)
S2 Zn1 S1 C1 . 3.88(10)
S1 Zn1 S2 C2 . -2.76(11)
S1 Zn1 S2 C2 6_656 -130.94(11)
S2 Zn1 S2 C2 6_656 117.41(11)
Zn1 S1 C1 C2 . -5.1(3)
Zn1 S1 C1 S3 . 175.64(15)
S1 C1 C2 S2 . 3.6(5)
S3 C1 C2 S2 . -177.13(19)
S1 C1 C2 S4 . -176.50(18)
S3 C1 C2 S4 . 2.8(3)
Zn1 S2 C2 C1 . .5(3)
Zn1 S2 C2 S4 . -179.38(17)
C2 C1 S3 C3 . -2.0(3)
S1 C1 S3 C3 . 177.39(18)
C1 C2 S4 C3 . -2.2(3)
S2 C2 S4 C3 . 177.70(19)
C1 S3 C3 S5 . -179.3(2)
C1 S3 C3 S4 . .4(2)
C2 S4 C3 S5 . -179.5(2)
C2 S4 C3 S3 . .8(2)
C8 N1 C4 C5 . -58.6(5)
C16 N1 C4 C5 . 60.3(5)
C12 N1 C4 C5 . -179.5(4)
N1 C4 C5 C6 . 179.6(4)
C4 C5 C6 C7 . 179.7(5)
C4 N1 C8 C9 . -57.8(5)
C16 N1 C8 C9 . 179.8(4)
C12 N1 C8 C9 . 59.1(5)
N1 C8 C9 C10A . 166.0(6)
N1 C8 C9 C10B . -163.9(7)
C8 C9 C10A C11A . 77.3(13)
C8 C9 C10B C11B . -153.7(12)
C8 N1 C12 C13 . 59.4(4)
C4 N1 C12 C13 . -179.1(4)
C16 N1 C12 C13 . -58.3(5)
N1 C12 C13 C14A . -159.2(5)
N1 C12 C13 C14B . 174.0(5)
C12 C13 C14A C15A . -64.4(15)
C12 C13 C14B C15B . 179.8(7)
C8 N1 C16 C17 . 178.3(3)
C4 N1 C16 C17 . 55.7(4)
C12 N1 C16 C17 . -60.8(4)
N1 C16 C17 C18 . 173.4(3)
C16 C17 C18 C19 . 176.5(4)
